data_1542722
loop_
_publ_author_name
'Pan, Hongjie'
'Huang, Hu'
'Liu, Weigang'
'Tian, Hua'
'Shi, Yian'

_publ_section_title
;
 Phosphine Oxide-Sc(OTf)3 Catalyzed Highly Regio- and Enantioselective
 Bromoaminocyclization of (E)-Cinnamyl Tosylcarbamates. An Approach to a
 Class of Synthetically Versatile Functionalized Molecules.
;
_journal_issue 5
_journal_name_full 'Organic letters'
_journal_page_first 896
_journal_paper_doi 10.1021/acs.orglett.5b03459
_journal_volume 18
_journal_year 2016
_chemical_absolute_configuration ad
_chemical_formula_moiety 'C17 H13 Br F3 N O4 S'
_chemical_formula_sum 'C17 H13 Br F3 N O4 S'
_chemical_formula_weight 464.25
_space_group_crystal_system orthorhombic
_space_group_IT_number 19
_space_group_name_Hall 'P 2ac 2ab'
_space_group_name_H-M_alt 'P 21 21 21'
_symmetry_space_group_name_Hall 'P 2ac 2ab'
_symmetry_space_group_name_H-M 'P 21 21 21'
_atom_sites_solution_hydrogens geom
_atom_sites_solution_primary direct
_audit_creation_date 2015-06-12
_audit_creation_method
;
Olex2 1.2
(compiled 2015.01.26 svn.r3150 for OlexSys, GUI svn.r4998)
;
_cell_angle_alpha 90
_cell_angle_beta 90
_cell_angle_gamma 90
_cell_formula_units_Z 8
_cell_length_a 14.600(4)
_cell_length_b 14.941(4)
_cell_length_c 16.318(4)
_cell_measurement_reflns_used 12678
_cell_measurement_temperature 173.1500
_cell_measurement_theta_max 31.5152
_cell_measurement_theta_min 1.8481
_cell_volume 3559.6(16)
_computing_cell_refinement 'CrystalClear (Rigaku Inc., 2007)'
_computing_data_collection 'CrystalClear (Rigaku Inc., 2007)'
_computing_data_reduction 'CrystalClear (Rigaku Inc., 2007)'
_computing_molecular_graphics 'Olex2 (Dolomanov et al., 2009)'
_computing_publication_material 'CIFTAB (Sheldrick, 2013)'
_computing_structure_refinement 'SHELXL (Sheldrick, 2014)'
_computing_structure_solution
;
'SHELXT (Sheldrick, 2014)'
;
_diffrn_ambient_temperature 173.1500
_diffrn_detector_area_resol_mean 28.5714
_diffrn_measured_fraction_theta_full 0.998
_diffrn_measured_fraction_theta_max 0.998
_diffrn_measurement_details
;
scan:
    Number of images: 360
               Slice: -110.0000 - 70.0000
         Image width: 0.5000
            Exp time: 15.0000
       Rotation axis: Omega
               Omega: 0.0000
                 Chi: 45.0000
                 Phi: 0.0000
                 XTD: 45.1005
              2theta: -20.1287
scan:
    Number of images: 360
               Slice: -110.0000 - 70.0000
         Image width: 0.5000
            Exp time: 15.0000
       Rotation axis: Omega
               Omega: 0.0000
                 Chi: 45.0000
                 Phi: 180.0000
                 XTD: 45.1005
              2theta: -20.1287
;
_diffrn_measurement_device
;
Saturn724+ (2x2 bin mode)
;
_diffrn_measurement_device_details
;
AFC10: Fixed Chi 2 circle
;
_diffrn_measurement_device_type 'Saturn724+ CCD'
_diffrn_measurement_method '\w scans at fixed \c = 45\%'
_diffrn_orient_matrix_type d*Trek
_diffrn_orient_matrix_UB_11 0.0272
_diffrn_orient_matrix_UB_12 0.0444
_diffrn_orient_matrix_UB_13 0.0444
_diffrn_orient_matrix_UB_21 0.0015
_diffrn_orient_matrix_UB_22 -0.0478
_diffrn_orient_matrix_UB_23 0.0468
_diffrn_orient_matrix_UB_31 0.0562
_diffrn_orient_matrix_UB_32 -0.0162
_diffrn_orient_matrix_UB_33 -0.0183
_diffrn_radiation_detector CCD
_diffrn_radiation_monochromator 'Graphite Monochromator'
_diffrn_radiation_type MoK\a
_diffrn_radiation_wavelength 0.71073
_diffrn_reflns_av_R_equivalents 0.0624
_diffrn_reflns_av_unetI/netI 0.0570
_diffrn_reflns_laue_measured_fraction_full 0.998
_diffrn_reflns_laue_measured_fraction_max 0.998
_diffrn_reflns_limit_h_max 18
_diffrn_reflns_limit_h_min -18
_diffrn_reflns_limit_k_max 19
_diffrn_reflns_limit_k_min -19
_diffrn_reflns_limit_l_max 21
_diffrn_reflns_limit_l_min -21
_diffrn_reflns_number 28297
_diffrn_reflns_point_group_measured_fraction_full 0.998
_diffrn_reflns_point_group_measured_fraction_max 0.998
_diffrn_reflns_theta_full 26.000
_diffrn_reflns_theta_max 27.503
_diffrn_reflns_theta_min 1.872
_diffrn_source 'Sealed Tube'
_diffrn_source_current 30.0000
_diffrn_source_power 1.5000
_diffrn_source_voltage 50.0000
_exptl_absorpt_coefficient_mu 2.481
_exptl_absorpt_correction_T_max 1.0000
_exptl_absorpt_correction_T_min 0.7607
_exptl_absorpt_correction_type multi-scan
_exptl_absorpt_process_details 'CrystalClear (Rigaku Inc., 2007)'
_exptl_crystal_colour Colorless
_exptl_crystal_density_diffrn 1.733
_exptl_crystal_description block
_exptl_crystal_F_000 1856
_exptl_crystal_size_max 0.29
_exptl_crystal_size_mid 0.14
_exptl_crystal_size_min 0.09
_refine_diff_density_max 0.470
_refine_diff_density_min -0.592
_refine_diff_density_rms 0.092
_refine_ls_abs_structure_details
;
 Flack x determined using 2407 quotients [(I+)-(I-)]/[(I+)+(I-)]
 (Parsons, Flack and Wagner, Acta Cryst. B69 (2013) 249-259).
;
_refine_ls_abs_structure_Flack 0.003(6)
_refine_ls_extinction_method none
_refine_ls_goodness_of_fit_ref 1.120
_refine_ls_hydrogen_treatment constr
_refine_ls_matrix_type full
_refine_ls_number_parameters 489
_refine_ls_number_reflns 8164
_refine_ls_number_restraints 0
_refine_ls_restrained_S_all 1.120
_refine_ls_R_factor_all 0.0669
_refine_ls_R_factor_gt 0.0588
_refine_ls_shift/su_max 0.000
_refine_ls_shift/su_mean 0.000
_refine_ls_structure_factor_coef Fsqd
_refine_ls_weighting_details 'w=1/[\s^2^(Fo^2^)+(0.0318P)^2^+6.6530P] where P=(Fo^2^+2Fc^2^)/3'
_refine_ls_weighting_scheme calc
_refine_ls_wR_factor_gt 0.1141
_refine_ls_wR_factor_ref 0.1206
_reflns_Friedel_coverage 0.802
_reflns_friedel_fraction_full 0.998
_reflns_friedel_fraction_max 0.998
_reflns_number_gt 7342
_reflns_number_total 8164
_reflns_threshold_expression 'I > 2\s(I)'
_cod_data_source_file ol5b03459_si_004.cif
_cod_data_source_block sa4178
_cod_original_cell_volume 3559.6(15)
_cod_database_code 1542722
_shelx_space_group_comment
;
The symmetry employed for this shelxl refinement is uniquely defined
by the following loop, which should always be used as a source of
symmetry information in preference to the above space-group names.
They are only intended as comments.
;
_diffrn_number_total 4565
_olex2_refinement_description
;
1. Fixed Uiso
 At 1.2 times of:
  All C(H) groups, All C(H,H) groups
 At 1.5 times of:
  All C(H,H,H) groups
2.a Ternary CH refined with riding coordinates:
 C1(H1), C2(H2), C1A(H1A), C2A(H2A)
2.b Secondary CH2 refined with riding coordinates:
 C3(H3A,H3B), C3A(H3AA,H3AB)
2.c Aromatic/amide H refined with riding coordinates:
 C7(H7), C9(H9), C12(H12), C13(H13), C15(H15), C16(H16), C7A(H7A), C9A(H9A),
 C12A(H12A), C13A(H13A), C15A(H15A), C16A(H16A)
2.d Idealised Me refined as rotating group:
 C17(H17A,H17B,H17C), C17A(H17D,H17E,H17F)
;
_shelx_shelxl_version_number 2014/7
_olex2_submission_special_instructions 'No special instructions were received'

loop_
_space_group_symop_operation_xyz
'x, y, z'
'-x+1/2, -y, z+1/2'
'-x, y+1/2, -z+1/2'
'x+1/2, -y+1/2, -z'

loop_
_atom_site_label
_atom_site_type_symbol
_atom_site_fract_x
_atom_site_fract_y
_atom_site_fract_z
_atom_site_U_iso_or_equiv
_atom_site_adp_type
_atom_site_occupancy
_atom_site_site_symmetry_order
_atom_site_calc_flag
_atom_site_refinement_flags_posn
Br1 Br 0.69980(6) 0.18339(5) 0.44838(5) 0.0421(2) Uani 1 1 d .
S1 S 0.45406(13) 0.34837(12) 0.46855(12) 0.0326(4) Uani 1 1 d .
F1 F 0.6194(4) 0.3070(3) 0.6991(3) 0.0491(12) Uani 1 1 d .
F2 F 0.6374(4) 0.6112(4) 0.7665(3) 0.0558(14) Uani 1 1 d .
F3 F 0.6450(4) 0.5243(3) 0.4922(3) 0.0477(12) Uani 1 1 d .
O1 O 0.6949(4) 0.3865(3) 0.3750(3) 0.0339(11) Uani 1 1 d .
O2 O 0.5553(4) 0.4150(4) 0.3307(3) 0.0371(12) Uani 1 1 d .
O3 O 0.4149(4) 0.4360(3) 0.4619(4) 0.0405(13) Uani 1 1 d .
O4 O 0.4420(4) 0.2996(4) 0.5440(3) 0.0383(12) Uani 1 1 d .
N1 N 0.5680(4) 0.3565(4) 0.4595(3) 0.0288(12) Uani 1 1 d .
C1 C 0.6253(5) 0.3336(5) 0.5308(4) 0.0315(16) Uani 1 1 d .
H1 H 0.5956 0.2837 0.5594 0.038 Uiso 1 1 calc R
C2 C 0.7172(5) 0.3006(4) 0.5006(5) 0.0334(16) Uani 1 1 d .
H2 H 0.7587 0.2939 0.5474 0.040 Uiso 1 1 calc R
C3 C 0.7587(5) 0.3648(6) 0.4403(5) 0.0393(18) Uani 1 1 d .
H3A H 0.7764 0.4192 0.4685 0.047 Uiso 1 1 calc R
H3B H 0.8135 0.3384 0.4168 0.047 Uiso 1 1 calc R
C4 C 0.6040(5) 0.3884(5) 0.3857(5) 0.0321(16) Uani 1 1 d .
C5 C 0.6326(5) 0.4108(5) 0.5911(4) 0.0318(16) Uani 1 1 d .
C6 C 0.6402(6) 0.5006(5) 0.5722(4) 0.0343(17) Uani 1 1 d .
C7 C 0.6427(6) 0.5681(6) 0.6285(5) 0.043(2) Uani 1 1 d .
H7 H 0.6479 0.6276 0.6124 0.051 Uiso 1 1 calc R
C8 C 0.6371(6) 0.5450(6) 0.7096(5) 0.042(2) Uani 1 1 d .
C9 C 0.6296(6) 0.4580(6) 0.7358(5) 0.042(2) Uani 1 1 d .
H9 H 0.6259 0.4434 0.7911 0.050 Uiso 1 1 calc R
C10 C 0.6277(5) 0.3932(5) 0.6751(5) 0.0337(16) Uani 1 1 d .
C11 C 0.4195(5) 0.2814(5) 0.3864(5) 0.0322(16) Uani 1 1 d .
C12 C 0.3739(6) 0.3206(6) 0.3208(5) 0.043(2) Uani 1 1 d .
H12 H 0.3637 0.3820 0.3198 0.051 Uiso 1 1 calc R
C13 C 0.3436(6) 0.2668(6) 0.2569(6) 0.046(2) Uani 1 1 d .
H13 H 0.3132 0.2924 0.2127 0.055 Uiso 1 1 calc R
C14 C 0.3586(5) 0.1743(5) 0.2585(5) 0.0358(17) Uani 1 1 d .
C15 C 0.4021(5) 0.1375(5) 0.3261(5) 0.0353(17) Uani 1 1 d .
H15 H 0.4110 0.0759 0.3284 0.042 Uiso 1 1 calc R
C16 C 0.4322(5) 0.1902(5) 0.3899(5) 0.0340(16) Uani 1 1 d .
H16 H 0.4609 0.1644 0.4350 0.041 Uiso 1 1 calc R
C17 C 0.3306(6) 0.1171(6) 0.1870(5) 0.045(2) Uani 1 1 d .
H17A H 0.2708 0.1348 0.1686 0.067 Uiso 1 1 calc GR
H17B H 0.3292 0.0554 0.2035 0.067 Uiso 1 1 calc GR
H17C H 0.3738 0.1245 0.1432 0.067 Uiso 1 1 calc GR
Br1A Br 0.69877(6) 0.76509(5) 0.48270(5) 0.03856(19) Uani 1 1 d .
S1A S 0.43093(13) 0.89305(13) 0.50800(12) 0.0353(4) Uani 1 1 d .
F1A F 0.6264(4) 0.8185(3) 0.7367(3) 0.0519(13) Uani 1 1 d .
F2A F 0.6025(4) 1.0937(4) 0.8720(3) 0.0692(17) Uani 1 1 d .
F3A F 0.5650(4) 1.0800(3) 0.5882(3) 0.0531(14) Uani 1 1 d .
O1A O 0.6740(3) 0.9710(3) 0.4429(3) 0.0357(12) Uani 1 1 d .
O2A O 0.5395(4) 0.9681(4) 0.3811(4) 0.0436(14) Uani 1 1 d .
O3A O 0.3825(4) 0.9703(4) 0.4799(4) 0.0496(15) Uani 1 1 d .
O4A O 0.4125(4) 0.8575(4) 0.5877(3) 0.0465(15) Uani 1 1 d .
N1A N 0.5436(4) 0.9175(4) 0.5122(4) 0.0291(12) Uani 1 1 d .
C1A C 0.5971(5) 0.8842(5) 0.5830(4) 0.0331(16) Uani 1 1 d .
H1A H 0.5716 0.8262 0.5992 0.040 Uiso 1 1 calc R
C2A C 0.6949(5) 0.8693(5) 0.5560(5) 0.0337(15) Uani 1 1 d .
H2A H 0.7331 0.8575 0.6042 0.040 Uiso 1 1 calc R
C3A C 0.7307(5) 0.9499(5) 0.5122(5) 0.0362(17) Uani 1 1 d .
H3AA H 0.7320 1.0005 0.5495 0.043 Uiso 1 1 calc R
H3AB H 0.7928 0.9386 0.4939 0.043 Uiso 1 1 calc R
C4A C 0.5839(5) 0.9531(5) 0.4418(5) 0.0330(16) Uani 1 1 d .
C5A C 0.5951(5) 0.9456(5) 0.6581(4) 0.0312(16) Uani 1 1 d .
C6A C 0.5822(6) 1.0371(6) 0.6597(5) 0.0392(18) Uani 1 1 d .
C7A C 0.5842(7) 1.0891(6) 0.7296(5) 0.048(2) Uani 1 1 d .
H7A H 0.5747 1.1507 0.7280 0.057 Uiso 1 1 calc R
C8A C 0.6012(6) 1.0441(7) 0.8021(5) 0.048(2) Uani 1 1 d .
C9A C 0.6151(6) 0.9542(6) 0.8064(5) 0.044(2) Uani 1 1 d .
H9A H 0.6265 0.9260 0.8562 0.053 Uiso 1 1 calc R
C10A C 0.6117(6) 0.9075(5) 0.7353(5) 0.0380(18) Uani 1 1 d .
C11A C 0.4225(5) 0.8059(5) 0.4361(4) 0.0311(15) Uani 1 1 d .
C12A C 0.3900(5) 0.8230(5) 0.3577(5) 0.0348(16) Uani 1 1 d .
H12A H 0.3762 0.8811 0.3412 0.042 Uiso 1 1 calc R
C13A C 0.3786(6) 0.7514(6) 0.3044(5) 0.0415(19) Uani 1 1 d .
H13A H 0.3560 0.7617 0.2520 0.050 Uiso 1 1 calc R
C14A C 0.4003(5) 0.6646(5) 0.3279(5) 0.0336(16) Uani 1 1 d .
C15A C 0.4354(5) 0.6513(5) 0.4063(5) 0.0357(17) Uani 1 1 d .
H15A H 0.4528 0.5939 0.4219 0.043 Uiso 1 1 calc R
C16A C 0.4451(5) 0.7198(5) 0.4609(5) 0.0339(16) Uani 1 1 d .
H16A H 0.4665 0.7090 0.5137 0.041 Uiso 1 1 calc R
C17A C 0.3870(6) 0.5860(6) 0.2712(6) 0.049(2) Uani 1 1 d .
H17D H 0.3278 0.5601 0.2805 0.073 Uiso 1 1 calc GR
H17E H 0.4336 0.5421 0.2815 0.073 Uiso 1 1 calc GR
H17F H 0.3912 0.6060 0.2153 0.073 Uiso 1 1 calc GR

loop_
_atom_site_aniso_label
_atom_site_aniso_U_11
_atom_site_aniso_U_22
_atom_site_aniso_U_33
_atom_site_aniso_U_23
_atom_site_aniso_U_13
_atom_site_aniso_U_12
Br1 0.0390(4) 0.0293(3) 0.0580(5) -0.0025(3) 0.0035(4) 0.0016(4)
S1 0.0311(9) 0.0286(8) 0.0381(11) -0.0035(8) 0.0006(7) 0.0011(7)
F1 0.069(3) 0.041(3) 0.038(3) 0.016(2) 0.000(2) -0.002(3)
F2 0.073(4) 0.057(3) 0.037(3) -0.017(2) -0.008(3) -0.004(3)
F3 0.088(4) 0.030(2) 0.025(2) 0.0042(18) -0.002(2) -0.006(2)
O1 0.028(3) 0.038(3) 0.035(3) 0.006(2) 0.003(2) -0.002(2)
O2 0.040(3) 0.040(3) 0.031(3) 0.004(2) -0.006(2) -0.002(3)
O3 0.033(3) 0.032(3) 0.057(4) -0.009(3) 0.002(3) 0.010(2)
O4 0.041(3) 0.040(3) 0.035(3) 0.002(2) 0.004(2) -0.001(2)
N1 0.027(3) 0.031(3) 0.028(3) -0.001(3) -0.001(2) -0.003(2)
C1 0.027(3) 0.032(4) 0.035(4) 0.006(3) -0.006(3) -0.002(3)
C2 0.035(4) 0.026(3) 0.039(4) 0.004(3) -0.007(3) 0.004(3)
C3 0.031(4) 0.044(4) 0.043(4) 0.005(4) -0.003(3) -0.006(3)
C4 0.038(4) 0.026(3) 0.033(4) -0.003(3) 0.001(3) -0.002(3)
C5 0.036(4) 0.030(4) 0.030(4) 0.002(3) -0.003(3) 0.000(3)
C6 0.050(5) 0.029(4) 0.024(4) 0.003(3) -0.002(3) -0.010(3)
C7 0.061(6) 0.037(4) 0.030(4) -0.005(3) -0.008(4) -0.003(4)
C8 0.049(5) 0.046(5) 0.030(4) -0.010(4) -0.007(4) -0.003(4)
C9 0.046(5) 0.056(5) 0.023(4) 0.005(4) -0.004(3) 0.003(4)
C10 0.034(4) 0.032(4) 0.036(4) 0.007(3) -0.007(3) -0.003(3)
C11 0.031(4) 0.027(4) 0.039(4) 0.005(3) 0.004(3) -0.001(3)
C12 0.046(5) 0.027(4) 0.055(5) 0.001(4) -0.013(4) -0.001(4)
C13 0.053(5) 0.033(4) 0.051(5) -0.003(4) -0.021(4) 0.001(4)
C14 0.034(4) 0.033(4) 0.040(4) -0.004(3) 0.002(3) 0.000(3)
C15 0.030(4) 0.032(4) 0.044(4) -0.004(3) 0.003(3) 0.001(3)
C16 0.028(4) 0.034(4) 0.040(4) -0.002(3) -0.002(3) -0.002(3)
C17 0.046(5) 0.047(5) 0.041(5) -0.008(4) -0.005(4) -0.009(4)
Br1A 0.0404(4) 0.0338(4) 0.0414(4) -0.0026(3) -0.0003(4) 0.0055(3)
S1A 0.0319(9) 0.0401(10) 0.0338(10) -0.0093(8) -0.0004(8) 0.0030(8)
F1A 0.073(4) 0.047(3) 0.036(3) 0.008(2) -0.003(2) 0.014(3)
F2A 0.089(4) 0.079(4) 0.039(3) -0.028(3) -0.011(3) -0.006(4)
F3A 0.094(4) 0.030(2) 0.035(3) 0.006(2) 0.002(3) -0.001(3)
O1A 0.035(3) 0.034(3) 0.038(3) 0.008(2) -0.001(2) -0.008(2)
O2A 0.049(3) 0.042(3) 0.040(3) 0.011(3) -0.009(3) -0.005(3)
O3A 0.044(3) 0.042(3) 0.063(4) -0.020(3) -0.014(3) 0.021(3)
O4A 0.040(3) 0.068(4) 0.032(3) -0.011(3) 0.009(2) -0.011(3)
N1A 0.031(3) 0.030(3) 0.026(3) 0.005(3) 0.000(2) 0.003(2)
C1A 0.038(4) 0.031(4) 0.030(4) 0.006(3) -0.003(3) -0.006(3)
C2A 0.029(3) 0.037(4) 0.034(4) 0.001(3) -0.001(3) -0.003(3)
C3A 0.031(4) 0.038(4) 0.040(4) 0.002(4) -0.004(3) -0.005(3)
C4A 0.034(4) 0.028(4) 0.037(4) 0.006(3) -0.005(3) -0.001(3)
C5A 0.037(4) 0.029(4) 0.028(4) -0.001(3) 0.001(3) -0.001(3)
C6A 0.052(5) 0.035(4) 0.030(4) -0.002(3) -0.001(4) -0.007(4)
C7A 0.071(6) 0.031(4) 0.041(5) -0.006(4) 0.003(4) -0.003(4)
C8A 0.049(5) 0.065(6) 0.030(4) -0.016(4) -0.003(4) -0.008(5)
C9A 0.055(5) 0.053(5) 0.025(4) -0.001(4) -0.004(4) -0.006(4)
C10A 0.045(5) 0.035(4) 0.034(4) 0.005(3) -0.003(3) 0.004(4)
C11A 0.028(3) 0.035(4) 0.031(4) 0.001(3) -0.004(3) -0.008(3)
C12A 0.040(4) 0.028(4) 0.036(4) 0.003(3) -0.002(3) 0.000(3)
C13A 0.055(5) 0.044(5) 0.026(4) -0.001(3) -0.001(3) -0.008(4)
C14A 0.035(4) 0.032(4) 0.034(4) -0.003(3) 0.010(3) -0.007(3)
C15A 0.035(4) 0.031(4) 0.041(4) -0.001(3) 0.000(3) -0.002(3)
C16A 0.028(3) 0.044(4) 0.030(4) 0.004(3) 0.001(3) -0.001(3)
C17A 0.051(5) 0.044(5) 0.051(5) -0.017(4) 0.009(4) -0.004(4)

loop_
_atom_type_symbol
_atom_type_description
_atom_type_scat_dispersion_real
_atom_type_scat_dispersion_imag
_atom_type_scat_source
C C 0.0033 0.0016 'International Tables Vol C Tables 4.2.6.8 and 6.1.1.4'
H H 0.0000 0.0000 'International Tables Vol C Tables 4.2.6.8 and 6.1.1.4'
Br Br -0.2901 2.4595 'International Tables Vol C Tables 4.2.6.8 and 6.1.1.4'
F F 0.0171 0.0103 'International Tables Vol C Tables 4.2.6.8 and 6.1.1.4'
N N 0.0061 0.0033 'International Tables Vol C Tables 4.2.6.8 and 6.1.1.4'
O O 0.0106 0.0060 'International Tables Vol C Tables 4.2.6.8 and 6.1.1.4'
S S 0.1246 0.1234 'International Tables Vol C Tables 4.2.6.8 and 6.1.1.4'

loop_
_geom_angle_atom_site_label_1
_geom_angle_atom_site_label_2
_geom_angle_atom_site_label_3
_geom_angle
O3 S1 O4 118.6(3)
O3 S1 N1 108.9(3)
O3 S1 C11 110.5(4)
O4 S1 N1 103.5(3)
O4 S1 C11 109.3(3)
N1 S1 C11 105.1(3)
C4 O1 C3 123.0(6)
C1 N1 S1 118.5(5)
C4 N1 S1 118.3(5)
C4 N1 C1 123.1(6)
N1 C1 H1 107.5
N1 C1 C2 108.7(6)
N1 C1 C5 112.0(6)
C2 C1 H1 107.5
C2 C1 C5 113.4(6)
C5 C1 H1 107.5
Br1 C2 H2 109.1
C1 C2 Br1 108.5(5)
C1 C2 H2 109.1
C3 C2 Br1 109.7(5)
C3 C2 C1 111.3(6)
C3 C2 H2 109.1
O1 C3 C2 111.4(6)
O1 C3 H3A 109.3
O1 C3 H3B 109.3
C2 C3 H3A 109.3
C2 C3 H3B 109.3
H3A C3 H3B 108.0
O1 C4 N1 118.6(6)
O2 C4 O1 119.4(7)
O2 C4 N1 121.9(7)
C6 C5 C1 126.8(7)
C6 C5 C10 113.9(7)
C10 C5 C1 119.2(7)
F3 C6 C5 118.2(6)
F3 C6 C7 117.0(7)
C7 C6 C5 124.7(7)
C6 C7 H7 121.2
C6 C7 C8 117.5(8)
C8 C7 H7 121.2
F2 C8 C7 118.4(8)
F2 C8 C9 118.5(7)
C7 C8 C9 123.0(8)
C8 C9 H9 121.9
C8 C9 C10 116.1(7)
C10 C9 H9 121.9
F1 C10 C5 117.9(7)
F1 C10 C9 117.4(7)
C9 C10 C5 124.7(7)
C12 C11 S1 119.2(6)
C16 C11 S1 119.7(6)
C16 C11 C12 120.9(7)
C11 C12 H12 120.4
C13 C12 C11 119.1(8)
C13 C12 H12 120.4
C12 C13 H13 119.7
C12 C13 C14 120.6(8)
C14 C13 H13 119.7
C13 C14 C17 120.3(8)
C15 C14 C13 118.5(8)
C15 C14 C17 121.1(7)
C14 C15 H15 119.3
C16 C15 C14 121.4(7)
C16 C15 H15 119.3
C11 C16 C15 119.4(8)
C11 C16 H16 120.3
C15 C16 H16 120.3
C14 C17 H17A 109.5
C14 C17 H17B 109.5
C14 C17 H17C 109.5
H17A C17 H17B 109.5
H17A C17 H17C 109.5
H17B C17 H17C 109.5
O3A S1A O4A 119.9(4)
O3A S1A N1A 108.7(3)
O3A S1A C11A 110.4(3)
O4A S1A N1A 103.1(3)
O4A S1A C11A 108.6(4)
N1A S1A C11A 104.9(3)
C4A O1A C3A 122.1(6)
C1A N1A S1A 118.3(5)
C4A N1A S1A 117.4(5)
C4A N1A C1A 123.2(6)
N1A C1A H1A 107.9
N1A C1A C2A 108.7(6)
N1A C1A C5A 114.5(6)
C2A C1A H1A 107.9
C2A C1A C5A 109.9(6)
C5A C1A H1A 107.9
Br1A C2A H2A 109.3
C1A C2A Br1A 108.8(5)
C1A C2A H2A 109.3
C3A C2A Br1A 109.7(5)
C3A C2A C1A 110.5(6)
C3A C2A H2A 109.3
O1A C3A C2A 110.6(6)
O1A C3A H3AA 109.5
O1A C3A H3AB 109.5
C2A C3A H3AA 109.5
C2A C3A H3AB 109.5
H3AA C3A H3AB 108.1
O1A C4A N1A 118.6(6)
O2A C4A O1A 120.1(7)
O2A C4A N1A 121.4(7)
C6A C5A C1A 127.7(7)
C6A C5A C10A 114.1(7)
C10A C5A C1A 118.2(7)
F3A C6A C5A 118.5(7)
F3A C6A C7A 116.7(7)
C7A C6A C5A 124.8(8)
C6A C7A H7A 122.1
C6A C7A C8A 115.9(8)
C8A C7A H7A 122.1
F2A C8A C7A 117.1(9)
F2A C8A C9A 119.5(8)
C9A C8A C7A 123.4(8)
C8A C9A H9A 121.3
C10A C9A C8A 117.3(8)
C10A C9A H9A 121.3
F1A C10A C5A 116.3(7)
F1A C10A C9A 119.2(7)
C9A C10A C5A 124.4(8)
C12A C11A S1A 120.2(6)
C16A C11A S1A 118.4(6)
C16A C11A C12A 121.3(7)
C11A C12A H12A 120.8
C13A C12A C11A 118.4(7)
C13A C12A H12A 120.8
C12A C13A H13A 119.3
C12A C13A C14A 121.3(7)
C14A C13A H13A 119.3
C13A C14A C15A 118.1(7)
C13A C14A C17A 121.9(7)
C15A C14A C17A 120.0(7)
C14A C15A H15A 119.0
C16A C15A C14A 122.1(7)
C16A C15A H15A 119.0
C11A C16A H16A 120.6
C15A C16A C11A 118.7(7)
C15A C16A H16A 120.6
C14A C17A H17D 109.5
C14A C17A H17E 109.5
C14A C17A H17F 109.5
H17D C17A H17E 109.5
H17D C17A H17F 109.5
H17E C17A H17F 109.5

loop_
_geom_bond_atom_site_label_1
_geom_bond_atom_site_label_2
_geom_bond_distance
Br1 C2 1.964(7)
S1 O3 1.433(5)
S1 O4 1.441(6)
S1 N1 1.675(6)
S1 C11 1.747(8)
F1 C10 1.351(8)
F2 C8 1.357(9)
F3 C6 1.354(8)
O1 C3 1.453(9)
O1 C4 1.338(9)
O2 C4 1.213(9)
N1 C1 1.474(9)
N1 C4 1.397(9)
C1 H1 0.9800
C1 C2 1.512(10)
C1 C5 1.519(10)
C2 H2 0.9800
C2 C3 1.502(10)
C3 H3A 0.9700
C3 H3B 0.9700
C5 C6 1.381(10)
C5 C10 1.398(10)
C6 C7 1.365(11)
C7 H7 0.9300
C7 C8 1.370(11)
C8 C9 1.372(12)
C9 H9 0.9300
C9 C10 1.385(11)
C11 C12 1.390(11)
C11 C16 1.376(10)
C12 H12 0.9300
C12 C13 1.389(11)
C13 H13 0.9300
C13 C14 1.399(11)
C14 C15 1.387(11)
C14 C17 1.503(11)
C15 H15 0.9300
C15 C16 1.378(10)
C16 H16 0.9300
C17 H17A 0.9600
C17 H17B 0.9600
C17 H17C 0.9600
Br1A C2A 1.964(7)
S1A O3A 1.429(6)
S1A O4A 1.431(6)
S1A N1A 1.686(6)
S1A C11A 1.757(8)
F1A C10A 1.347(9)
F2A C8A 1.360(9)
F3A C6A 1.355(9)
O1A C3A 1.436(9)
O1A C4A 1.343(8)
O2A C4A 1.205(9)
N1A C1A 1.481(9)
N1A C4A 1.396(9)
C1A H1A 0.9800
C1A C2A 1.512(11)
C1A C5A 1.531(10)
C2A H2A 0.9800
C2A C3A 1.495(10)
C3A H3AA 0.9700
C3A H3AB 0.9700
C5A C6A 1.381(11)
C5A C10A 1.403(10)
C6A C7A 1.379(11)
C7A H7A 0.9300
C7A C8A 1.384(12)
C8A C9A 1.360(13)
C9A H9A 0.9300
C9A C10A 1.356(11)
C11A C12A 1.389(10)
C11A C16A 1.388(10)
C12A H12A 0.9300
C12A C13A 1.388(11)
C13A H13A 0.9300
C13A C14A 1.389(11)
C14A C15A 1.391(11)
C14A C17A 1.507(11)
C15A H15A 0.9300
C15A C16A 1.365(10)
C16A H16A 0.9300
C17A H17D 0.9600
C17A H17E 0.9600
C17A H17F 0.9600

loop_
_geom_torsion_atom_site_label_1
_geom_torsion_atom_site_label_2
_geom_torsion_atom_site_label_3
_geom_torsion_atom_site_label_4
_geom_torsion
Br1 C2 C3 O1 68.3(7)
S1 N1 C1 C2 151.7(5)
S1 N1 C1 C5 -82.2(7)
S1 N1 C4 O1 -173.3(5)
S1 N1 C4 O2 4.4(9)
S1 C11 C12 C13 -177.8(7)
S1 C11 C16 C15 177.9(6)
F2 C8 C9 C10 178.7(7)
F3 C6 C7 C8 179.5(8)
O3 S1 N1 C1 114.5(5)
O3 S1 N1 C4 -62.8(6)
O3 S1 C11 C12 10.0(7)
O3 S1 C11 C16 -165.7(6)
O4 S1 N1 C1 -12.5(6)
O4 S1 N1 C4 170.2(5)
O4 S1 C11 C12 142.2(6)
O4 S1 C11 C16 -33.5(7)
N1 S1 C11 C12 -107.3(7)
N1 S1 C11 C16 77.1(7)
N1 C1 C2 Br1 -69.8(6)
N1 C1 C2 C3 51.1(8)
N1 C1 C5 C6 -38.5(10)
N1 C1 C5 C10 138.5(7)
C1 N1 C4 O1 9.5(10)
C1 N1 C4 O2 -172.8(7)
C1 C2 C3 O1 -51.9(8)
C1 C5 C6 F3 -2.5(12)
C1 C5 C6 C7 177.1(8)
C1 C5 C10 F1 2.0(11)
C1 C5 C10 C9 -177.1(8)
C2 C1 C5 C6 85.0(9)
C2 C1 C5 C10 -98.0(8)
C3 O1 C4 O2 173.3(7)
C3 O1 C4 N1 -8.9(10)
C4 O1 C3 C2 30.8(10)
C4 N1 C1 C2 -31.1(9)
C4 N1 C1 C5 95.0(8)
C5 C1 C2 Br1 165.0(5)
C5 C1 C2 C3 -74.1(8)
C5 C6 C7 C8 -0.1(14)
C6 C5 C10 F1 179.4(7)
C6 C5 C10 C9 0.3(12)
C6 C7 C8 F2 -178.6(8)
C6 C7 C8 C9 0.2(14)
C7 C8 C9 C10 0.0(14)
C8 C9 C10 F1 -179.3(7)
C8 C9 C10 C5 -0.2(13)
C10 C5 C6 F3 -179.7(7)
C10 C5 C6 C7 -0.1(13)
C11 S1 N1 C1 -127.1(5)
C11 S1 N1 C4 55.5(6)
C11 C12 C13 C14 0.2(14)
C12 C11 C16 C15 2.3(12)
C12 C13 C14 C15 1.6(13)
C12 C13 C14 C17 -176.5(8)
C13 C14 C15 C16 -1.5(12)
C14 C15 C16 C11 -0.4(12)
C16 C11 C12 C13 -2.2(13)
C17 C14 C15 C16 176.5(7)
Br1A C2A C3A O1A 62.4(7)
S1A N1A C1A C2A 150.5(5)
S1A N1A C1A C5A -86.3(7)
S1A N1A C4A O1A -178.3(5)
S1A N1A C4A O2A 2.0(10)
S1A C11A C12A C13A -175.8(6)
S1A C11A C16A C15A 177.6(6)
F2A C8A C9A C10A 178.9(8)
F3A C6A C7A C8A 179.5(8)
O3A S1A N1A C1A 139.1(5)
O3A S1A N1A C4A -52.6(6)
O3A S1A C11A C12A 13.0(7)
O3A S1A C11A C16A -164.2(6)
O4A S1A N1A C1A 10.9(6)
O4A S1A N1A C4A 179.2(5)
O4A S1A C11A C12A 146.3(6)
O4A S1A C11A C16A -30.9(7)
N1A S1A C11A C12A -104.0(6)
N1A S1A C11A C16A 78.8(6)
N1A C1A C2A Br1A -70.7(6)
N1A C1A C2A C3A 49.9(8)
N1A C1A C5A C6A -26.9(11)
N1A C1A C5A C10A 155.8(7)
C1A N1A C4A O1A -10.7(10)
C1A N1A C4A O2A 169.7(7)
C1A C2A C3A O1A -57.5(8)
C1A C5A C6A F3A 3.2(13)
C1A C5A C6A C7A -177.7(8)
C1A C5A C10A F1A -1.2(11)
C1A C5A C10A C9A 177.7(8)
C2A C1A C5A C6A 95.7(10)
C2A C1A C5A C10A -81.6(9)
C3A O1A C4A O2A -176.6(7)
C3A O1A C4A N1A 3.7(10)
C4A O1A C3A C2A 30.5(9)
C4A N1A C1A C2A -17.1(9)
C4A N1A C1A C5A 106.1(8)
C5A C1A C2A Br1A 163.4(5)
C5A C1A C2A C3A -76.0(8)
C5A C6A C7A C8A 0.4(14)
C6A C5A C10A F1A -178.9(7)
C6A C5A C10A C9A 0.1(13)
C6A C7A C8A F2A -179.3(8)
C6A C7A C8A C9A -0.2(15)
C7A C8A C9A C10A -0.1(15)
C8A C9A C10A F1A 179.1(8)
C8A C9A C10A C5A 0.2(14)
C10A C5A C6A F3A -179.5(7)
C10A C5A C6A C7A -0.4(13)
C11A S1A N1A C1A -102.7(6)
C11A S1A N1A C4A 65.5(6)
C11A C12A C13A C14A -1.0(12)
C12A C11A C16A C15A 0.4(11)
C12A C13A C14A C15A -1.0(12)
C12A C13A C14A C17A 179.1(8)
C13A C14A C15A C16A 2.9(12)
C14A C15A C16A C11A -2.5(11)
C16A C11A C12A C13A 1.4(11)
C17A C14A C15A C16A -177.2(7)
